data_4101482
loop_
_publ_author_name
'Sui-Seng, Christine'
'Enright, Gary D'
'Zargarian, Davit'

_publ_section_title
;
 New palladium(II)-(eta(3/5)- or eta1-indenyl) and
 dipalladium(I)-(mu,eta3-indenyl) complexes.
;
_journal_issue 19
_journal_name_full 'Journal of the American Chemical Society'
_journal_page_first 6508
_journal_page_last 6519
_journal_paper_doi 10.1021/ja060747a
_journal_volume 128
_journal_year 2006
_chemical_compound_source 'Synthesized by the authors. See text'
_chemical_formula_moiety 'C26 H28 Cl N2 Pd'
_chemical_formula_sum 'C26 H28 Cl N2 Pd'
_chemical_formula_weight 510.35
_chemical_name_systematic
; 
 ? 
;
_space_group_IT_number 2
_symmetry_cell_setting triclinic
_symmetry_space_group_name_Hall '-P 1'
_symmetry_space_group_name_H-M 'P -1'
_atom_sites_solution_hydrogens geom
_atom_sites_solution_primary direct
_atom_sites_solution_secondary difmap
_audit_creation_method SHELXL-97
_cell_angle_alpha 83.970(3)
_cell_angle_beta 76.233(3)
_cell_angle_gamma 69.495(3)
_cell_formula_units_Z 2
_cell_length_a 8.1918(13)
_cell_length_b 10.3940(16)
_cell_length_c 14.768(2)
_cell_measurement_reflns_used 8804
_cell_measurement_temperature 125(2)
_cell_measurement_theta_max 29.18
_cell_measurement_theta_min 2.50
_cell_volume 1143.6(3)
_computing_cell_refinement 'SMART (Bruker, 1999)'
_computing_data_collection 'SMART (Bruker, 1999)'
_computing_data_reduction 'SAINT (Bruker, 1999)'
_computing_molecular_graphics 'SHELXTL (Bruker, 1997)'
_computing_publication_material 'UdMX (local program)'
_computing_structure_refinement 'SHELXL97 (Sheldrick, 1997)'
_computing_structure_solution 'SHELXS97 (Sheldrick, 1997)'
_diffrn_ambient_temperature 125(2)
_diffrn_detector_area_resol_mean 5.5
_diffrn_measured_fraction_theta_full 0.987
_diffrn_measured_fraction_theta_max 0.987
_diffrn_measurement_device_type 'Bruker Smart 1000'
_diffrn_measurement_method \w
_diffrn_radiation_monochromator graphite
_diffrn_radiation_source 'Sealed Tube'
_diffrn_radiation_type MoK\a
_diffrn_radiation_wavelength 0.71073
_diffrn_reflns_av_R_equivalents 0.027
_diffrn_reflns_av_sigmaI/netI 0.0380
_diffrn_reflns_limit_h_max 11
_diffrn_reflns_limit_h_min -11
_diffrn_reflns_limit_k_max 14
_diffrn_reflns_limit_k_min -14
_diffrn_reflns_limit_l_max 20
_diffrn_reflns_limit_l_min -20
_diffrn_reflns_number 14017
_diffrn_reflns_theta_full 29.22
_diffrn_reflns_theta_max 29.22
_diffrn_reflns_theta_min 1.42
_diffrn_standards_decay_% 0.00
_diffrn_standards_number 5
_exptl_absorpt_coefficient_mu 0.943
_exptl_absorpt_correction_T_max 0.945
_exptl_absorpt_correction_T_min 0.865
_exptl_absorpt_correction_type multi-scan
_exptl_absorpt_process_details 'Sadabs (Sheldrick,1996)'
_exptl_crystal_colour Colourless
_exptl_crystal_density_diffrn 1.482
_exptl_crystal_density_method 'not measured'
_exptl_crystal_description block
_exptl_crystal_F_000 522
_exptl_crystal_size_max 0.15
_exptl_crystal_size_mid 0.15
_exptl_crystal_size_min 0.06
_refine_diff_density_max 1.733
_refine_diff_density_min -1.293
_refine_diff_density_rms 0.115
_refine_ls_extinction_method none
_refine_ls_goodness_of_fit_ref 1.053
_refine_ls_hydrogen_treatment mixed
_refine_ls_matrix_type full
_refine_ls_number_parameters 378
_refine_ls_number_reflns 6119
_refine_ls_number_restraints 87
_refine_ls_restrained_S_all 1.083
_refine_ls_R_factor_all 0.0467
_refine_ls_R_factor_gt 0.0370
_refine_ls_shift/su_max 0.001
_refine_ls_shift/su_mean 0.000
_refine_ls_structure_factor_coef Fsqd
_refine_ls_weighting_details 'calc w=1/[\s^2^(Fo^2^)+(0.0616P)^2^+0.7578P] where P=(Fo^2^+2Fc^2^)/3'
_refine_ls_weighting_scheme calc
_refine_ls_wR_factor_gt 0.0951
_refine_ls_wR_factor_ref 0.1034
_reflns_number_gt 5271
_reflns_number_total 6119
_reflns_threshold_expression I>2\s(I)
_cod_data_source_file ja060747asi20060207_072756.cif
_cod_data_source_block suse25
_cod_depositor_comments
;
The following automatic conversions were performed:
'_symmetry_cell_setting' value 'Triclinic' changed to 'triclinic'
according to '/home/saulius/struct/CIF-dictionaries/cif_core.dic'
dictionary named 'cif_core.dic' version 2.4.1 from
2010-06-29.

'_geom_bond_publ_flag' value 'Y' changed to 'y' according to
'/home/saulius/struct/CIF-dictionaries/cif_core.dic' dictionary named
'cif_core.dic' version 2.4.1 from 2010-06-29 (43
times).

'_geom_angle_publ_flag' value 'Y' changed to 'y' according to
'/home/saulius/struct/CIF-dictionaries/cif_core.dic' dictionary named
'cif_core.dic' version 2.4.1 from 2010-06-29 (58
times).

'_geom_torsion_publ_flag' value 'Y' changed to 'y' according to
'/home/saulius/struct/CIF-dictionaries/cif_core.dic' dictionary named
'cif_core.dic' version 2.4.1 from 2010-06-29 (75 times).

Automatic conversion script
Id: cif_fix_enum 1527 2010-12-29 10:47:43Z saulius 
;
_cod_original_sg_symbol_H-M P-1
_cod_database_code 4101482

loop_
_symmetry_equiv_pos_as_xyz
'x, y, z'
'-x, -y, -z'

loop_
_atom_site_label
_atom_site_type_symbol
_atom_site_fract_x
_atom_site_fract_y
_atom_site_fract_z
_atom_site_U_iso_or_equiv
_atom_site_adp_type
_atom_site_occupancy
_atom_site_symmetry_multiplicity
_atom_site_calc_flag
_atom_site_refinement_flags
_atom_site_disorder_assembly
_atom_site_disorder_group
Pd Pd 0.75352(3) 0.54875(2) 0.400142(13) 0.02052(8) Uani 1 1 d D . .
Cl Cl 0.57745(9) 0.67626(7) 0.53700(5) 0.02665(14) Uani 1 1 d . A .
C1 C 0.9071(4) 0.4363(3) 0.2819(2) 0.0273(6) Uani 1 1 d . A .
H1 H 0.948(5) 0.346(4) 0.303(3) 0.035(10) Uiso 1 1 d . . .
C2 C 1.0488(4) 0.4940(3) 0.2386(2) 0.0302(6) Uani 1 1 d . . .
H2 H 1.144(5) 0.481(4) 0.264(3) 0.037(10) Uiso 1 1 d . . .
C3 C 1.0189(4) 0.5599(3) 0.1571(2) 0.0292(6) Uani 1 1 d . A .
H3 H 1.092(5) 0.605(4) 0.119(3) 0.042(10) Uiso 1 1 d . . .
C3A C 0.8594(4) 0.5457(3) 0.1383(2) 0.0263(5) Uani 1 1 d . . .
C4 C 0.7712(4) 0.5943(3) 0.0652(2) 0.0289(6) Uani 1 1 d . A .
H4 H 0.814(5) 0.642(4) 0.018(3) 0.041(11) Uiso 1 1 d . . .
C5 C 0.6183(5) 0.5646(4) 0.0667(2) 0.0338(7) Uani 1 1 d . . .
H5 H 0.563(6) 0.588(4) 0.017(3) 0.046(11) Uiso 1 1 d . . .
C6 C 0.5540(5) 0.4864(4) 0.1398(2) 0.0358(7) Uani 1 1 d . A .
H6 H 0.451(5) 0.471(4) 0.140(3) 0.036(10) Uiso 1 1 d . . .
C7 C 0.6408(5) 0.4368(3) 0.2130(2) 0.0329(7) Uani 1 1 d . . .
H7 H 0.592(5) 0.387(4) 0.263(3) 0.040(10) Uiso 1 1 d . . .
C7A C 0.7932(4) 0.4674(3) 0.2126(2) 0.0266(6) Uani 1 1 d . A .
N1 N 0.8046(5) 0.3636(4) 0.4742(3) 0.0151(8) Uani 0.693(7) 1 d PD A 1
H1A H 0.6983 0.3484 0.4983 0.018 Uiso 0.693(7) 1 calc PR A 1
H1B H 0.8750 0.2941 0.4337 0.018 Uiso 0.693(7) 1 calc PR A 1
N3 N 0.7036(3) 0.7309(2) 0.32324(17) 0.0208(4) Uani 1 1 d . A .
H3A H 0.781(5) 0.725(3) 0.269(2) 0.023(8) Uiso 1 1 d . . .
H3B H 0.721(5) 0.788(4) 0.354(2) 0.028(9) Uiso 1 1 d . . .
C11 C 0.8939(10) 0.3565(5) 0.5513(5) 0.0507(18) Uani 0.693(7) 1 d PDU A 1
H11A H 0.8048 0.4125 0.6027 0.061 Uiso 0.693(7) 1 calc PR A 1
H11B H 0.9869 0.3998 0.5292 0.061 Uiso 0.693(7) 1 calc PR A 1
C13 C 1.1173(3) 0.1214(3) 0.53216(16) 0.0379(13) Uani 0.693(7) 1 d PGU A 1
H13 H 1.1589 0.1459 0.4693 0.046 Uiso 0.693(7) 1 calc PR A 1
C12 C 0.9788(3) 0.2172(2) 0.58986(18) 0.0292(13) Uani 0.693(7) 1 d PGDU A 1
C17 C 0.9179(3) 0.1813(3) 0.68176(17) 0.0432(16) Uani 0.693(7) 1 d PGU A 1
H17 H 0.8233 0.2469 0.7212 0.052 Uiso 0.693(7) 1 calc PR A 1
C16 C 0.9954(4) 0.0496(4) 0.7160(2) 0.0481(15) Uani 0.693(7) 1 d PGU A 1
H16 H 0.9538 0.0250 0.7788 0.058 Uiso 0.693(7) 1 calc PR A 1
C15 C 1.1339(5) -0.0463(3) 0.6583(3) 0.0431(14) Uani 0.693(7) 1 d PGU A 1
H15 H 1.1869 -0.1363 0.6816 0.052 Uiso 0.693(7) 1 calc PR A 1
C14 C 1.1948(4) -0.0104(3) 0.5664(3) 0.0465(15) Uani 0.693(7) 1 d PGU A 1
H14 H 1.2895 -0.0759 0.5269 0.056 Uiso 0.693(7) 1 calc PR A 1
N2 N 0.7731(6) 0.3873(5) 0.4955(4) 0.0151(8) Uani 0.307(7) 1 d PGD A 2
H2A H 0.7114 0.4197 0.5538 0.018 Uiso 0.307(7) 1 calc PR A 2
H2B H 0.7241 0.3280 0.4794 0.018 Uiso 0.307(7) 1 calc PR A 2
C21 C 0.9761(5) 0.3094(4) 0.4966(3) 0.039(3) Uani 0.307(7) 1 d PGDU A 2
H21A H 1.0407 0.2667 0.4356 0.047 Uiso 0.307(7) 1 calc PR A 2
H21B H 1.0320 0.3746 0.5085 0.047 Uiso 0.307(7) 1 calc PR A 2
C23 C 1.1252(3) 0.0788(3) 0.54308(18) 0.026(3) Uani 0.307(7) 1 d PGU A 2
H23 H 1.1826 0.0712 0.4789 0.031 Uiso 0.307(7) 1 calc PR A 2
C22 C 0.9855(3) 0.1978(2) 0.57474(17) 0.018(2) Uani 0.307(7) 1 d PGDU A 2
C27 C 0.9015(3) 0.2090(3) 0.66859(19) 0.036(3) Uani 0.307(7) 1 d PGU A 2
H27 H 0.8061 0.2903 0.6902 0.043 Uiso 0.307(7) 1 calc PR A 2
C26 C 0.9572(4) 0.1012(5) 0.73080(17) 0.039(3) Uani 0.307(7) 1 d PGU A 2
H26 H 0.8998 0.1088 0.7949 0.047 Uiso 0.307(7) 1 calc PR A 2
C25 C 1.0969(5) -0.0178(3) 0.6991(3) 0.036(3) Uani 0.307(7) 1 d PGU A 2
H25 H 1.1349 -0.0914 0.7417 0.043 Uiso 0.307(7) 1 calc PR A 2
C24 C 1.1809(4) -0.0290(2) 0.6053(3) 0.034(3) Uani 0.307(7) 1 d PGU A 2
H24 H 1.2763 -0.1103 0.5837 0.041 Uiso 0.307(7) 1 calc PR A 2
C31 C 0.5202(4) 0.7811(3) 0.3045(2) 0.0257(5) Uani 1 1 d . . .
H31A H 0.445(5) 0.780(4) 0.361(3) 0.028(9) Uiso 1 1 d . . .
H31B H 0.506(4) 0.711(3) 0.268(2) 0.018(7) Uiso 1 1 d . . .
C32 C 0.4703(3) 0.9188(3) 0.25488(19) 0.0228(5) Uani 1 1 d . A .
C33 C 0.4454(4) 1.0379(3) 0.2996(2) 0.0248(5) Uani 1 1 d . . .
H33 H 0.464(4) 1.032(3) 0.359(2) 0.017(7) Uiso 1 1 d . . .
C34 C 0.3852(4) 1.1662(3) 0.2566(2) 0.0293(6) Uani 1 1 d . A .
H34 H 0.364(5) 1.246(4) 0.290(3) 0.036(10) Uiso 1 1 d . . .
C35 C 0.3499(4) 1.1762(3) 0.1683(2) 0.0307(6) Uani 1 1 d . . .
H35 H 0.310(5) 1.258(4) 0.137(3) 0.038(10) Uiso 1 1 d . . .
C36 C 0.3781(4) 1.0584(3) 0.1225(2) 0.0299(6) Uani 1 1 d . A .
H36 H 0.354(5) 1.060(4) 0.065(2) 0.028(9) Uiso 1 1 d . . .
C37 C 0.4382(4) 0.9308(3) 0.1654(2) 0.0270(6) Uani 1 1 d . . .
H37 H 0.454(5) 0.851(4) 0.136(3) 0.030(9) Uiso 1 1 d . . .
C41 C 0.8490(5) 0.0550(4) 0.0676(3) 0.0406(8) Uani 1 1 d . . .
H41 H 0.769(6) 0.087(5) 0.107(3) 0.046(12) Uiso 1 1 d . . .
C42 C 0.9410(5) 0.1386(4) 0.0186(3) 0.0401(7) Uani 1 1 d . . .
H42 H 0.913(6) 0.225(5) 0.029(3) 0.044(11) Uiso 1 1 d . . .
C43 C 1.0924(5) 0.0830(4) -0.0491(3) 0.0432(8) Uani 1 1 d . . .
H43 H 1.156(6) 0.139(5) -0.084(3) 0.057(13) Uiso 1 1 d . . .

loop_
_atom_site_aniso_label
_atom_site_aniso_U_11
_atom_site_aniso_U_22
_atom_site_aniso_U_33
_atom_site_aniso_U_23
_atom_site_aniso_U_13
_atom_site_aniso_U_12
Pd 0.02028(11) 0.02035(11) 0.02133(11) 0.00337(7) -0.00862(7) -0.00569(8)
Cl 0.0225(3) 0.0295(3) 0.0252(3) -0.0006(2) -0.0041(2) -0.0062(3)
C1 0.0316(15) 0.0210(13) 0.0253(14) 0.0008(10) -0.0083(11) -0.0029(11)
C2 0.0212(13) 0.0288(14) 0.0345(16) -0.0060(12) -0.0070(12) 0.0012(11)
C3 0.0234(14) 0.0275(14) 0.0317(15) -0.0045(11) -0.0026(11) -0.0034(11)
C3A 0.0272(14) 0.0246(13) 0.0243(13) -0.0028(10) -0.0037(11) -0.0058(11)
C4 0.0339(16) 0.0312(14) 0.0202(13) -0.0026(11) -0.0039(11) -0.0098(12)
C5 0.0393(17) 0.0410(17) 0.0237(14) -0.0050(12) -0.0104(12) -0.0132(14)
C6 0.0399(18) 0.0454(18) 0.0304(15) -0.0080(13) -0.0069(13) -0.0231(15)
C7 0.0439(18) 0.0349(16) 0.0252(14) -0.0028(12) -0.0037(13) -0.0215(14)
C7A 0.0312(15) 0.0228(12) 0.0240(13) -0.0043(10) -0.0046(11) -0.0069(11)
N1 0.0136(14) 0.0155(14) 0.0122(17) -0.0047(13) 0.0002(13) -0.0008(12)
N3 0.0187(11) 0.0209(10) 0.0228(11) 0.0021(8) -0.0073(9) -0.0056(9)
C11 0.081(4) 0.024(2) 0.070(4) 0.016(2) -0.064(4) -0.019(3)
C13 0.033(3) 0.040(3) 0.042(3) 0.000(2) -0.015(2) -0.011(2)
C12 0.032(3) 0.021(2) 0.042(3) 0.0021(19) -0.024(2) -0.0093(18)
C17 0.016(2) 0.064(3) 0.046(3) -0.011(3) -0.014(2) -0.002(2)
C16 0.045(3) 0.074(4) 0.041(3) 0.023(3) -0.017(2) -0.041(3)
C15 0.051(3) 0.028(2) 0.066(4) 0.007(2) -0.040(3) -0.016(2)
C14 0.046(3) 0.046(3) 0.050(3) -0.013(2) -0.031(2) -0.001(2)
N2 0.0136(14) 0.0155(14) 0.0122(17) -0.0047(13) 0.0002(13) -0.0008(12)
C21 0.021(5) 0.051(7) 0.044(6) 0.025(5) -0.015(4) -0.012(5)
C23 0.020(4) 0.033(4) 0.025(4) 0.000(3) -0.009(3) -0.008(3)
C22 0.023(4) 0.015(4) 0.026(4) 0.006(3) -0.019(3) -0.011(3)
C27 0.025(5) 0.051(5) 0.035(5) -0.009(4) -0.019(4) -0.005(4)
C26 0.034(4) 0.055(5) 0.037(5) 0.006(4) -0.020(4) -0.020(4)
C25 0.055(5) 0.029(4) 0.036(4) -0.004(3) -0.026(4) -0.018(4)
C24 0.034(4) 0.034(4) 0.031(5) -0.011(3) -0.024(4) 0.006(3)
C31 0.0186(13) 0.0256(13) 0.0326(15) 0.0068(11) -0.0109(11) -0.0057(11)
C32 0.0134(11) 0.0258(13) 0.0260(13) 0.0028(10) -0.0060(10) -0.0025(10)
C33 0.0220(13) 0.0284(13) 0.0224(13) 0.0011(10) -0.0076(10) -0.0052(11)
C34 0.0279(15) 0.0241(13) 0.0307(15) -0.0007(11) -0.0060(12) -0.0027(11)
C35 0.0296(15) 0.0258(14) 0.0278(14) 0.0056(11) -0.0063(12) 0.0000(12)
C36 0.0274(14) 0.0339(15) 0.0209(13) 0.0003(11) -0.0057(11) -0.0011(12)
C37 0.0234(13) 0.0282(14) 0.0254(13) -0.0038(11) -0.0054(11) -0.0029(11)
C41 0.0254(16) 0.058(2) 0.0322(17) -0.0011(15) -0.0026(13) -0.0093(15)
C42 0.0393(19) 0.0420(19) 0.0376(18) 0.0002(15) -0.0108(14) -0.0105(16)
C43 0.0379(19) 0.053(2) 0.0391(19) 0.0063(16) -0.0044(15) -0.0210(17)

loop_
_atom_type_symbol
_atom_type_description
_atom_type_scat_dispersion_real
_atom_type_scat_dispersion_imag
_atom_type_scat_source
C C 0.0033 0.0016 'International Tables Vol C Tables 4.2.6.8 and 6.1.1.4'
H H 0.0000 0.0000 'International Tables Vol C Tables 4.2.6.8 and 6.1.1.4'
N N 0.0061 0.0033 'International Tables Vol C Tables 4.2.6.8 and 6.1.1.4'
Cl Cl 0.1484 0.1585 'International Tables Vol C Tables 4.2.6.8 and 6.1.1.4'
Pd Pd -0.9988 1.0072 'International Tables Vol C Tables 4.2.6.8 and 6.1.1.4'

loop_
_geom_angle_atom_site_label_1
_geom_angle_atom_site_label_2
_geom_angle_atom_site_label_3
_geom_angle_site_symmetry_1
_geom_angle
_geom_angle_publ_flag
N2 PD N3 . 170.18(19) y
N2 PD N1 . 11.1(2) y
N3 PD N1 . 178.58(13) y
N2 PD C1 . 98.2(2) y
N3 PD C1 . 91.6(1) y
N1 PD C1 . 87.11(14) y
N2 PD CL . 81.32(18) y
N3 PD CL . 88.91(7) y
N1 PD CL . 92.39(11) y
C1 PD CL . 179.49(8) y
C2 C1 C7A . 103.9(2) y
C2 C1 PD . 108.19(19) y
C7A C1 PD . 107.1(2) y
C2 C1 H1 . 114(2) ?
C7A C1 H1 . 117(2) ?
PD C1 H1 . 105(2) ?
C3 C2 C1 . 110.8(3) y
C3 C2 H2 . 127(2) ?
C1 C2 H2 . 122(2) ?
C2 C3 C3A . 109.0(3) y
C2 C3 H3 . 124(3) ?
C3A C3 H3 . 127(2) ?
C4 C3A C7A . 120.3(3) y
C4 C3A C3 . 132.1(3) y
C7A C3A C3 . 107.7(3) y
C5 C4 C3A . 119.0(3) y
C5 C4 H4 . 121(3) ?
C3A C4 H4 . 120(3) ?
C4 C5 C6 . 120.6(3) y
C4 C5 H5 . 121(3) ?
C6 C5 H5 . 118(3) ?
C7 C6 C5 . 121.1(3) y
C7 C6 H6 . 120(2) ?
C5 C6 H6 . 119(2) ?
C6 C7 C7A . 118.6(3) y
C6 C7 H7 . 119(2) ?
C7A C7 H7 . 122(2) ?
C7 C7A C3A . 120.4(3) y
C7 C7A C1 . 131.1(3) y
C3A C7A C1 . 108.5(3) y
C11 N1 PD . 114.2(3) y
C11 N1 H1A . 108.7 ?
PD N1 H1A . 108.7 ?
C11 N1 H1B . 108.7 ?
PD N1 H1B . 108.7 ?
H1A N1 H1B . 107.6 ?
C31 N3 PD . 112.14(16) y
C31 N3 H3A . 108(2) ?
PD N3 H3A . 113(2) ?
C31 N3 H3B . 112(2) ?
PD N3 H3B . 106(2) ?
H3A N3 H3B . 105(3) ?
N1 C11 C12 . 116.7(4) y
N1 C11 H11A . 108.1 ?
C12 C11 H11A . 108.1 ?
N1 C11 H11B . 108.1 ?
C12 C11 H11B . 108.1 ?
H11A C11 H11B . 107.3 ?
C12 C13 C14 . 120 y
C12 C13 H13 . 120 ?
C14 C13 H13 . 120 ?
C17 C12 C13 . 120 y
C17 C12 C11 . 120.7(3) y
C13 C12 C11 . 119.2(3) y
C12 C17 C16 . 120 y
C12 C17 H17 . 120 ?
C16 C17 H17 . 120 ?
C15 C16 C17 . 120 y
C15 C16 H16 . 120 ?
C17 C16 H16 . 120 ?
C16 C15 C14 . 120 y
C16 C15 H15 . 120 ?
C14 C15 H15 . 120 ?
C15 C14 C13 . 120 y
C15 C14 H14 . 120 ?
C13 C14 H14 . 120 ?
C21 N2 PD . 109.0(2) y
C21 N2 H2A . 109.9 ?
PD N2 H2A . 109.9 ?
C21 N2 H2B . 109.9 ?
PD N2 H2B . 109.9 ?
H2A N2 H2B . 108.3 ?
C22 C21 N2 . 107.8 y
C22 C21 H21A . 110.1 ?
N2 C21 H21A . 110.1 ?
C22 C21 H21B . 110.1 ?
N2 C21 H21B . 110.1 ?
H21A C21 H21B . 108.5 ?
C24 C23 C22 . 120 y
C24 C23 H23 . 120 ?
C22 C23 H23 . 120 ?
C23 C22 C27 . 120 y
C23 C22 C21 . 109 y
C27 C22 C21 . 129.9 y
C26 C27 C22 . 120 y
C26 C27 H27 . 120 ?
C22 C27 H27 . 120 ?
C27 C26 C25 . 120 y
C27 C26 H26 . 120 ?
C25 C26 H26 . 120 ?
C26 C25 C24 . 120 y
C26 C25 H25 . 120 ?
C24 C25 H25 . 120 ?
C23 C24 C25 . 120 y
C23 C24 H24 . 120 ?
C25 C24 H24 . 120 ?
N3 C31 C32 . 114.8(2) y
N3 C31 H31A . 106(2) ?
C32 C31 H31A . 113(2) ?
H31A C31 H31B . 104(3) ?
C33 C32 C37 . 118.6(3) y
C33 C32 C31 . 120.6(3) y
C37 C32 C31 . 120.7(3) y
C34 C33 C32 . 120.6(3) y
C34 C33 H33 . 120(2) ?
C32 C33 H33 . 120(2) ?
C35 C34 C33 . 120.0(3) y
C35 C34 H34 . 121(2) ?
C33 C34 H34 . 119(2) ?
C36 C35 C34 . 119.8(3) y
C36 C35 H35 . 117(2) ?
C34 C35 H35 . 123(2) ?
C35 C36 C37 . 120.1(3) y
C35 C36 H36 . 123(2) ?
C37 C36 H36 . 117(2) ?
C36 C37 C32 . 120.9(3) y
C36 C37 H37 . 121(2) ?
C32 C37 H37 . 118(2) ?
C43 C41 C42 2_755 120.5(4) y
C43 C41 H41 2_755 121(3) ?
C42 C41 H41 . 118(3) ?
C43 C42 C41 . 119.5(4) y
C43 C42 H42 . 116(3) ?
C41 C42 H42 . 125(3) ?
C41 C43 C42 2_755 120.0(3) y
C41 C43 H43 2_755 119(3) ?
C42 C43 H43 . 121(3) ?

loop_
_geom_bond_atom_site_label_1
_geom_bond_atom_site_label_2
_geom_bond_site_symmetry_2
_geom_bond_distance
_geom_bond_publ_flag
Pd N2 . 2.061(3) y
Pd N3 . 2.066(2) y
Pd N1 . 2.070(3) y
Pd C1 . 2.086(3) y
Pd Cl . 2.3996(8) y
C1 C2 . 1.473(4) y
C1 C7a . 1.482(4) y
C1 H1 . 0.93(4) ?
C2 C3 . 1.352(5) y
C2 H2 . 0.91(4) ?
C3 C3a . 1.457(4) y
C3 H3 . 0.94(4) ?
C3a C4 . 1.394(4) y
C3a C7a . 1.414(4) y
C4 C5 . 1.386(5) y
C4 H4 . 0.89(4) ?
C5 C6 . 1.396(5) y
C5 H5 . 0.92(4) ?
C6 C7 . 1.390(5) y
C6 H6 . 0.91(4) ?
C7 C7a . 1.390(4) y
C7 H7 . 0.95(4) ?
N1 C11 . 1.475(6) y
N1 H1a . 0.92 ?
N1 H1b . 0.92 ?
N3 C31 . 1.491(3) y
N3 H3a . 0.89(3) ?
N3 H3b . 0.85(4) ?
C11 C12 . 1.488(5) y
C11 H11a . 0.99 ?
C11 H11b . 0.99 ?
C13 C12 . 1.39 y
C13 C14 . 1.39 y
C13 H13 . 0.95 ?
C12 C17 . 1.39 y
C17 C16 . 1.39 y
C17 H17 . 0.95 ?
C16 C15 . 1.39 y
C16 H16 . 0.95 ?
C15 C14 . 1.39 y
C15 H15 . 0.95 ?
C14 H14 . 0.95 ?
N2 C21 . 1.5773 y
N2 H2a . 0.92 ?
N2 H2b . 0.92 ?
C21 C22 . 1.5435 y
C21 H21a . 0.99 ?
C21 H21b . 0.99 ?
C23 C24 . 1.39 y
C23 C22 . 1.39 y
C23 H23 . 0.95 ?
C22 C27 . 1.39 y
C27 C26 . 1.3899 y
C27 H27 . 0.95 ?
C26 C25 . 1.39 y
C26 H26 . 0.95 ?
C25 C24 . 1.39 y
C25 H25 . 0.95 ?
C24 H24 . 0.95 ?
C31 C32 . 1.505(4) y
C31 H31a . 0.92(4) ?
C31 H31b . 1.00(3) ?
C32 C33 . 1.392(4) y
C32 C37 . 1.392(4) y
C33 C34 . 1.391(4) y
C33 H33 . 0.91(3) ?
C34 C35 . 1.387(4) y
C34 H34 . 0.95(4) ?
C35 C36 . 1.382(4) y
C35 H35 . 0.92(4) ?
C36 C37 . 1.385(4) y
C36 H36 . 0.91(4) ?
C37 H37 . 0.93(4) ?
C41 C43 2_755 1.379(6) y
C41 C42 . 1.383(5) y
C41 H41 . 0.77(4) ?
C42 C43 . 1.379(5) y
C42 H42 . 0.87(4) ?
C43 C41 2_755 1.379(6) y
C43 H43 . 0.95(5) ?

loop_
_geom_torsion_atom_site_label_1
_geom_torsion_atom_site_label_2
_geom_torsion_atom_site_label_3
_geom_torsion_atom_site_label_4
_geom_torsion_site_symmetry_1
_geom_torsion_site_symmetry_4
_geom_torsion
_geom_torsion_publ_flag
N2 PD C1 C2 . . -125.8(2) y
N3 PD C1 C2 . . 55.3(2) y
N1 PD C1 C2 . . -125.3(2) y
CL PD C1 C2 . . -122(10) y
N2 PD C1 C7A . . 122.7(2) y
N3 PD C1 C7A . . -56.2(2) y
N1 PD C1 C7A . . 123.2(2) y
CL PD C1 C7A . . 126(10) y
C7A C1 C2 C3 . . 3.8(3) y
PD C1 C2 C3 . . -109.8(2) y
C1 C2 C3 C3A . . -2.4(3) y
C2 C3 C3A C4 . . 179.5(3) y
C2 C3 C3A C7A . . -0.1(3) y
C7A C3A C4 C5 . . 0.0(4) y
C3 C3A C4 C5 . . -179.4(3) y
C3A C4 C5 C6 . . -0.5(5) y
C4 C5 C6 C7 . . 0.3(5) y
C5 C6 C7 C7A . . 0.4(5) y
C6 C7 C7A C3A . . -0.9(5) y
C6 C7 C7A C1 . . 176.3(3) y
C4 C3A C7A C7 . . 0.7(4) y
C3 C3A C7A C7 . . -179.7(3) y
C4 C3A C7A C1 . . -177.1(3) y
C3 C3A C7A C1 . . 2.5(3) y
C2 C1 C7A C7 . . 178.8(3) y
PD C1 C7A C7 . . -66.9(4) y
C2 C1 C7A C3A . . -3.8(3) y
PD C1 C7A C3A . . 110.6(2) y
N2 PD N1 C11 . . -60.70(11) y
N3 PD N1 C11 . . 146(4) y
C1 PD N1 C11 . . 121.5(4) y
CL PD N1 C11 . . -58.4(4) y
N2 PD N3 C31 . . -70.9(1) y
N1 PD N3 C31 . . 79(5) y
C1 PD N3 C31 . . 103.2(2) y
CL PD N3 C31 . . -76.81(19) y
PD N1 C11 C12 . . -163.6(4) y
C14 C13 C12 C17 . . 0 y
C14 C13 C12 C11 . . -178.2(3) y
N1 C11 C12 C17 . . -116.4(5) y
N1 C11 C12 C13 . . 61.9(6) y
C13 C12 C17 C16 . . 0 y
C11 C12 C17 C16 . . 178.2(3) y
C12 C17 C16 C15 . . 0 y
C17 C16 C15 C14 . . 0 y
C16 C15 C14 C13 . . 0 y
C12 C13 C14 C15 . . 0 y
N3 PD N2 C21 . . -126.9(8) y
N1 PD N2 C21 . . 56.8(1) y
C1 PD N2 C21 . . 59.01(18) y
CL PD N2 C21 . . -120.96(16) y
PD N2 C21 C22 . . 174.9(3) y
C24 C23 C22 C27 . . 0 y
C24 C23 C22 C21 . . 169 y
N2 C21 C22 C23 . . 139 y
N2 C21 C22 C27 . . -53.4 y
C23 C22 C27 C26 . . 0 y
C21 C22 C27 C26 . . -166.5 y
C22 C27 C26 C25 . . 0 y
C27 C26 C25 C24 . . 0 y
C22 C23 C24 C25 . . 0 y
C26 C25 C24 C23 . . 0 y
PD N3 C31 C32 . . 175.64(19) y
N3 C31 C32 C33 . . -68.8(3) y
N3 C31 C32 C37 . . 114.8(3) y
C37 C32 C33 C34 . . 1.7(4) y
C31 C32 C33 C34 . . -174.7(3) y
C32 C33 C34 C35 . . -0.2(5) y
C33 C34 C35 C36 . . -1.3(5) y
C34 C35 C36 C37 . . 1.2(5) y
C35 C36 C37 C32 . . 0.3(5) y
C33 C32 C37 C36 . . -1.7(4) y
C31 C32 C37 C36 . . 174.7(3) y
C43 C41 C42 C43 2_755 . -0.1(6) y
C41 C42 C43 C41 . 2_755 0.1(6) y
